data_4060792
loop_
_publ_author_name
'Navarro Clemente, M. Elena'
'Ju\'arez Saavedra, Patricia'
'Cervantes V\'asquez, Marisol'
'Paz-Sandoval, M. Angeles'
'Arif, Atta M.'
'Ernst, Richard D.'

_publ_section_title
;
 Syntheses, Structures, and Reactivity Studies of Half-Open Ruthenocenes
 and Their Oxodienyl Analogues
;
_journal_coden_ASTM ORGND7
_journal_issue 4
_journal_name_full Organometallics
_journal_page_first 592
_journal_page_last 605
_journal_paper_doi 10.1021/om010735s
_journal_volume 21
_journal_year 2002
_chemical_formula_moiety 'C16 H24 O3 Ru'
_chemical_formula_sum 'C16 H24 O3 Ru'
_chemical_formula_weight 365.42
_space_group_IT_number 14
_symmetry_cell_setting monoclinic
_symmetry_space_group_name_Hall '-P 2yn'
_symmetry_space_group_name_H-M 'P 1 21/n 1'
_cell_angle_alpha 90.00
_cell_angle_beta 99.98(3)
_cell_angle_gamma 90.00
_cell_formula_units_Z 4
_cell_length_a 8.829(2)
_cell_length_b 8.526(2)
_cell_length_c 21.244(4)
_cell_measurement_temperature 293(2)
_cell_volume 1575.0(6)
_diffrn_ambient_temperature 293(2)
_exptl_crystal_density_diffrn 1.541
_refine_ls_R_factor_obs 0.0330
_refine_ls_wR_factor_obs 0.0835
_cod_depositor_comments
;
The following automatic conversions were performed:
'_symmetry_cell_setting' value 'Monoclinic' changed to 'monoclinic'
according to '/home/saulius/struct/CIF-dictionaries/cif_core.dic'
dictionary named 'cif_core.dic' version 2.4.1 from 2010-06-29.

Automatic conversion script
Id: cif_fix_enum 1527 2010-12-29 10:47:43Z saulius 
;
_cod_original_sg_symbol_H-M 'P 21/n'
_cod_database_code 4060792

loop_
_symmetry_equiv_pos_as_xyz
'x, y, z'
'-x+1/2, y+1/2, -z+1/2'
'-x, -y, -z'
'x-1/2, -y-1/2, z-1/2'

loop_
_atom_site_aniso_label
_atom_site_aniso_U_11
_atom_site_aniso_U_22
_atom_site_aniso_U_33
_atom_site_aniso_U_23
_atom_site_aniso_U_13
_atom_site_aniso_U_12
Ru1 0.0297(2) 0.0280(2) 0.0257(2) -0.0005(2) 0.00328(13) 0.0001(2)
C9 0.035(2) 0.034(3) 0.036(2) 0.006(2) 0.006(2) 0.002(2)
O3 0.054(2) 0.044(2) 0.049(2) 0.013(2) 0.008(2) -0.004(2)
O2 0.053(2) 0.033(2) 0.057(2) -0.006(2) -0.003(2) -0.002(2)
C7 0.024(2) 0.031(2) 0.041(2) 0.006(2) 0.003(2) 0.001(2)
C8 0.036(2) 0.030(2) 0.032(2) 0.002(2) 0.001(2) 0.009(2)
C1 0.051(3) 0.049(3) 0.042(3) 0.002(2) 0.023(2) 0.009(3)
C3 0.033(2) 0.045(3) 0.038(2) -0.001(2) -0.004(2) 0.005(2)
C11 0.035(2) 0.029(2) 0.037(2) 0.003(2) 0.009(2) 0.007(2)
C2 0.025(2) 0.040(3) 0.044(3) 0.002(2) 0.007(2) 0.005(2)
C13 0.053(3) 0.049(3) 0.031(2) 0.000(2) 0.002(2) 0.005(2)
O1 0.049(2) 0.056(3) 0.117(4) -0.002(3) 0.003(2) -0.018(2)
C16 0.054(3) 0.055(3) 0.047(3) 0.006(3) 0.022(2) 0.007(3)
C12 0.044(3) 0.043(3) 0.056(3) 0.004(2) 0.004(2) -0.007(2)
C10 0.037(2) 0.026(2) 0.039(2) 0.001(2) 0.004(2) 0.007(2)
C14 0.053(3) 0.045(3) 0.056(3) 0.015(3) 0.016(3) 0.000(2)
C6 0.057(3) 0.041(3) 0.049(3) 0.002(2) 0.004(2) 0.012(3)
C4 0.028(3) 0.057(4) 0.074(4) -0.019(3) -0.005(3) 0.004(2)
C5 0.066(4) 0.089(5) 0.101(5) -0.051(5) -0.020(4) -0.003(4)
C15 0.058(3) 0.035(3) 0.052(3) -0.015(2) 0.003(2) 0.004(2)

loop_
_atom_site_label
_atom_site_type_symbol
_atom_site_fract_x
_atom_site_fract_y
_atom_site_fract_z
_atom_site_U_iso_or_equiv
_atom_site_thermal_displace_type
_atom_site_occupancy
_atom_site_calc_flag
_atom_site_refinement_flags
_atom_site_disorder_group
Ru1 Ru 0.26578(4) 0.19799(4) 0.110676(15) 0.02797(13) Uani 1 d . .
C9 C 0.2243(5) 0.4377(5) 0.0666(2) 0.0348(10) Uani 1 d . .
O3 O 0.2095(4) 0.0095(4) 0.1569(2) 0.0492(9) Uani 1 d . .
O2 O 0.1947(4) -0.0213(4) 0.0906(2) 0.0493(9) Uani 1 d . .
C7 C 0.0271(5) 0.2710(5) 0.0813(2) 0.0325(10) Uani 1 d . .
C8 C 0.1166(5) 0.3253(5) 0.0358(2) 0.0332(10) Uani 1 d . .
C1 C 0.4523(6) 0.1785(6) 0.0577(2) 0.0454(12) Uani 1 d . .
H1A H 0.5071(6) 0.2733(6) 0.0521(2) 0.080 Uiso 1 d R .
H1B H 0.4351(6) 0.1128(6) 0.0204(2) 0.080 Uiso 1 d R .
C3 C 0.4922(5) 0.1925(6) 0.1730(2) 0.0399(11) Uani 1 d . .
H3A H 0.4935(5) 0.1292(6) 0.2105(2) 0.080 Uiso 1 d R .
C11 C 0.0813(5) 0.3494(5) 0.1404(2) 0.0332(10) Uani 1 d . .
C2 C 0.4928(5) 0.1010(6) 0.1171(2) 0.0362(10) Uani 1 d . .
C13 C 0.0928(6) 0.2854(6) -0.0344(2) 0.0452(12) Uani 1 d . .
H13A H 0.0221(6) 0.3591(6) -0.0576(2) 0.080 Uiso 1 d R .
H13B H 0.1892(6) 0.2908(6) -0.0494(2) 0.080 Uiso 1 d R .
H13C H 0.0515(6) 0.1814(6) -0.0409(2) 0.080 Uiso 1 d R .
O1 O 0.6144(5) 0.4269(5) 0.1463(2) 0.0754(13) Uani 1 d . .
C16 C 0.0154(6) 0.3323(7) 0.2000(2) 0.0503(13) Uani 1 d . .
H16A H -0.0614(6) 0.4113(7) 0.2015(2) 0.080 Uiso 1 d R .
H16B H -0.0303(6) 0.2303(7) 0.2009(2) 0.080 Uiso 1 d R .
H16C H 0.0963(6) 0.3438(7) 0.2363(2) 0.080 Uiso 1 d R .
C12 C -0.1031(6) 0.1569(6) 0.0717(3) 0.0482(13) Uani 1 d . .
H12A H -0.1982(6) 0.2121(6) 0.0588(3) 0.080 Uiso 1 d R .
H12B H -0.0889(6) 0.0831(6) 0.0391(3) 0.080 Uiso 1 d R .
H12C H -0.1059(6) 0.1020(6) 0.1110(3) 0.080 Uiso 1 d R .
C10 C 0.1996(5) 0.4533(5) 0.1310(2) 0.0342(10) Uani 1 d . .
C14 C 0.3247(6) 0.5428(6) 0.0357(3) 0.0504(13) Uani 1 d . .
H14A H 0.2701(6) 0.6375(6) 0.0219(3) 0.080 Uiso 1 d R .
H14B H 0.4155(6) 0.5679(6) 0.0659(3) 0.080 Uiso 1 d R .
H14C H 0.3533(6) 0.4905(6) -0.0005(3) 0.080 Uiso 1 d R .
C6 C 0.5164(6) -0.0724(6) 0.1217(2) 0.0493(13) Uani 1 d . .
H6A H 0.6237(6) -0.0957(6) 0.1243(2) 0.080 Uiso 1 d R .
H6B H 0.4819(6) -0.1110(6) 0.1592(2) 0.080 Uiso 1 d R .
H6C H 0.4588(6) -0.1219(6) 0.0845(2) 0.080 Uiso 1 d R .
C4 C 0.5709(6) 0.3451(7) 0.1863(3) 0.0547(15) Uani 1 d . .
C5 C 0.6018(8) 0.3865(9) 0.2566(3) 0.090(2) Uani 1 d . .
H5A H 0.6522(8) 0.4866(9) 0.2612(3) 0.080 Uiso 1 d R .
H5B H 0.5073(8) 0.3923(9) 0.2731(3) 0.080 Uiso 1 d R .
H5C H 0.6675(8) 0.3087(9) 0.2800(3) 0.080 Uiso 1 d R .
C15 C 0.2732(6) 0.5754(6) 0.1773(2) 0.0491(13) Uani 1 d . .
H15A H 0.2121(6) 0.6691(6) 0.1719(2) 0.080 Uiso 1 d R .
H15B H 0.2795(6) 0.5373(6) 0.2202(2) 0.080 Uiso 1 d R .
H15C H 0.3747(6) 0.5982(6) 0.1693(2) 0.080 Uiso 1 d R .

loop_
_geom_bond_atom_site_label_1
_geom_bond_atom_site_label_2
_geom_bond_distance
_geom_bond_site_symmetry_2
_geom_bond_publ_flag
Ru1 O3 1.991(3) . ?
Ru1 O2 1.994(3) . ?
Ru1 C2 2.150(4) . ?
Ru1 C1 2.156(5) . ?
Ru1 C8 2.172(4) . ?
Ru1 C7 2.182(4) . ?
Ru1 C3 2.199(4) . ?
Ru1 C9 2.252(4) . ?
Ru1 C11 2.253(4) . ?
Ru1 C10 2.313(4) . ?
C9 C10 1.429(6) . ?
C9 C8 1.426(6) . ?
C9 C14 1.490(6) . ?
O3 O2 1.416(5) . ?
C7 C8 1.428(6) . ?
C7 C11 1.431(6) . ?
C7 C12 1.493(6) . ?
C8 C13 1.508(6) . ?
C1 C2 1.414(6) . ?
C3 C2 1.423(6) . ?
C3 C4 1.479(8) . ?
C11 C10 1.410(6) . ?
C11 C16 1.489(6) . ?
C2 C6 1.494(7) . ?
O1 C4 1.211(7) . ?
C10 C15 1.501(6) . ?
C4 C5 1.514(8) . ?
